data_7251106
loop_
_publ_author_name
'Radiush, Ekaterina A.'
'Sinelnikov, Gleb O.'
'Sukhikh, Taisiya Sergeevna'
'Shurikov, Matvey K.'
'Shamshurin, Maxim'
'Semenov, Nikolay A.'
'Postnikov, Pavel S.'
'Sokolov, Maksim Nailyevich'
'Abramov, Pavel A.'

_publ_section_title
;
 Substituent effects on the structure of [Ag(py-R)n](NO3) ionic pairs:
 structural and computational studies
;
_journal_name_full CrystEngComm
_journal_paper_doi 10.1039/D5CE00829H
_journal_year 2025
_chemical_formula_sum 'C12 H14 Ag N3 O3'
_chemical_formula_weight 356.13
_space_group_crystal_system triclinic
_space_group_IT_number 2
_space_group_name_Hall '-P 1'
_space_group_name_H-M_alt 'P -1'
_atom_sites_solution_hydrogens geom
_audit_creation_method SHELXL-2019/3
_audit_update_record
;
2025-08-25 deposited with the CCDC.	2025-10-21 downloaded from the CCDC.
;
_cell_angle_alpha 88.570(3)
_cell_angle_beta 74.611(3)
_cell_angle_gamma 74.664(3)
_cell_formula_units_Z 2
_cell_length_a 7.3646(5)
_cell_length_b 9.0861(6)
_cell_length_c 10.5942(7)
_cell_measurement_reflns_used 5259
_cell_measurement_temperature 150(2)
_cell_measurement_theta_max 79.0192
_cell_measurement_theta_min 6.4697
_cell_volume 658.38(8)
_computing_cell_refinement 'SAINT (Bruker-AXS, 2016)'
_computing_data_collection 'APEX3 (Bruker-AXS, 2016)'
_computing_data_reduction 'SAINT (Bruker-AXS, 2016)'
_computing_molecular_graphics 'ShelXle (H\"ubschle, 2011)'
_computing_publication_material 'CIFTAB-2014/2 (Sheldrick, 2014)'
_computing_structure_refinement 'SHELXL-2019/3 (Sheldrick, 2019)'
_computing_structure_solution 'SHELXS-2014/5 (Sheldrick, 2014)'
_diffrn_ambient_temperature 150(2)
_diffrn_detector PIXEL
_diffrn_detector_area_resol_mean 7.41
_diffrn_detector_type 'Bruker PHOTON III area detector'
_diffrn_measured_fraction_theta_full 0.986
_diffrn_measured_fraction_theta_max 0.944
_diffrn_measurement_device 'three-circle diffractometer'
_diffrn_measurement_device_type 'Bruker D8 Venture diffractometer'
_diffrn_measurement_method '\w and \f scans'
_diffrn_radiation_monochromator 'Incoatec HELIOS multilayer mirrors'
_diffrn_radiation_type CuK\a
_diffrn_radiation_wavelength 1.54178
_diffrn_reflns_av_R_equivalents 0.0585
_diffrn_reflns_av_unetI/netI 0.0580
_diffrn_reflns_Laue_measured_fraction_full 0.986
_diffrn_reflns_Laue_measured_fraction_max 0.944
_diffrn_reflns_limit_h_max 9
_diffrn_reflns_limit_h_min -9
_diffrn_reflns_limit_k_max 11
_diffrn_reflns_limit_k_min -11
_diffrn_reflns_limit_l_max 13
_diffrn_reflns_limit_l_min -11
_diffrn_reflns_number 8328
_diffrn_reflns_point_group_measured_fraction_full 0.986
_diffrn_reflns_point_group_measured_fraction_max 0.944
_diffrn_reflns_theta_full 67.679
_diffrn_reflns_theta_max 79.008
_diffrn_reflns_theta_min 5.053
_diffrn_source 'Incoatec IuS3.0 microfocus X-ray tube'
_exptl_absorpt_coefficient_mu 12.369
_exptl_absorpt_correction_T_max 0.4728
_exptl_absorpt_correction_T_min 0.2618
_exptl_absorpt_correction_type multi-scan
_exptl_absorpt_process_details
;
 SADABS 2016/2: Krause, L., Herbst-Irmer, R., Sheldrick G.M. & Stalke D.,
 J. Appl. Cryst. 48 (2015) 3-10
;
_exptl_crystal_colour colorless
_exptl_crystal_density_diffrn 1.796
_exptl_crystal_description needle
_exptl_crystal_F_000 356
_exptl_crystal_size_max 0.270
_exptl_crystal_size_mid 0.100
_exptl_crystal_size_min 0.070
_refine_diff_density_max 1.736
_refine_diff_density_min -0.986
_refine_diff_density_rms 0.162
_refine_ls_extinction_method none
_refine_ls_goodness_of_fit_ref 1.077
_refine_ls_hydrogen_treatment constr
_refine_ls_matrix_type full
_refine_ls_number_parameters 175
_refine_ls_number_reflns 2696
_refine_ls_number_restraints 0
_refine_ls_restrained_S_all 1.077
_refine_ls_R_factor_all 0.0492
_refine_ls_R_factor_gt 0.0475
_refine_ls_shift/su_max 0.000
_refine_ls_shift/su_mean 0.000
_refine_ls_structure_factor_coef Fsqd
_refine_ls_weighting_details 'w=1/[\s^2^(Fo^2^)+(0.0870P)^2^+0.5649P] where P=(Fo^2^+2Fc^2^)/3'
_refine_ls_weighting_scheme calc
_refine_ls_wR_factor_gt 0.1373
_refine_ls_wR_factor_ref 0.1394
_reflns_Friedel_coverage 0.000
_reflns_number_gt 2477
_reflns_number_total 2696
_reflns_threshold_expression 'I > 2\s(I)'
_cod_data_source_file d5ce00829h2.cif
_cod_data_source_block 4Me_SOL
_cod_database_code 7251106
_shelx_shelxl_version_number 2019/3
_shelx_space_group_comment
;
The symmetry employed for this shelxl refinement is uniquely defined
by the following loop, which should always be used as a source of
symmetry information in preference to the above space-group names.
They are only intended as comments.
;
_shelx_estimated_absorpt_t_min 0.135
_shelx_estimated_absorpt_t_max 0.478

loop_
_space_group_symop_operation_xyz
'x, y, z'
'-x, -y, -z'

loop_
_atom_site_label
_atom_site_type_symbol
_atom_site_fract_x
_atom_site_fract_y
_atom_site_fract_z
_atom_site_U_iso_or_equiv
_atom_site_adp_type
_atom_site_occupancy
_atom_site_site_symmetry_order
_atom_site_calc_flag
_atom_site_refinement_flags_posn
_atom_site_refinement_flags_adp
_atom_site_refinement_flags_occupancy
_atom_site_disorder_assembly
_atom_site_disorder_group
Ag1 Ag 0.500000 0.500000 0.500000 0.02753(18) Uani 1 2 d S . P . .
N2 N 0.3970(4) 0.6711(3) 0.3722(3) 0.0222(6) Uani 1 1 d . . . . .
C1 C 0.4789(5) 0.6591(4) 0.2421(3) 0.0252(7) Uani 1 1 d . . . . .
H1 H 0.573709 0.567272 0.204631 0.030 Uiso 1 1 calc R U . . .
C2 C 0.4299(5) 0.7758(4) 0.1609(3) 0.0244(7) Uani 1 1 d . . . . .
H2 H 0.487664 0.762130 0.069033 0.029 Uiso 1 1 calc R U . . .
C3 C 0.2953(5) 0.9141(4) 0.2139(3) 0.0233(7) Uani 1 1 d . . . . .
C4 C 0.2443(6) 1.0453(5) 0.1299(4) 0.0359(9) Uani 1 1 d . . . . .
H4A H 0.147711 1.131125 0.184690 0.054 Uiso 1 1 calc R U . . .
H4B H 0.189479 1.013968 0.063521 0.054 Uiso 1 1 calc R U . . .
H4C H 0.362228 1.076829 0.086606 0.054 Uiso 1 1 calc R U . . .
C5 C 0.2120(5) 0.9245(4) 0.3484(3) 0.0258(7) Uani 1 1 d . . . . .
H5 H 0.118518 1.015708 0.388732 0.031 Uiso 1 1 calc R U . . .
C6 C 0.2648(5) 0.8025(4) 0.4237(3) 0.0247(7) Uani 1 1 d . . . . .
H6 H 0.205305 0.811911 0.515495 0.030 Uiso 1 1 calc R U . . .
O1 O 0.5081(5) 0.2382(4) 0.3176(3) 0.0474(8) Uani 1 1 d . . . . .
O2 O 0.7714(5) 0.3113(4) 0.2737(4) 0.0454(8) Uani 1 1 d . . . . .
O3 O 0.6828(6) 0.2272(4) 0.1184(3) 0.0525(9) Uani 1 1 d . . . . .
N1 N 0.6544(5) 0.2589(3) 0.2354(3) 0.0270(6) Uani 1 1 d . . . . .
Ag2 Ag 0.500000 0.000000 0.500000 0.03289(19) Uani 1 2 d S . P . .
N3 N 0.2545(4) 0.1607(3) 0.6289(3) 0.0243(6) Uani 1 1 d . . . . .
C7 C 0.1760(5) 0.2970(4) 0.5853(3) 0.0270(7) Uani 1 1 d . . . . .
H7 H 0.218057 0.314261 0.494660 0.032 Uiso 1 1 calc R U . . .
C8 C 0.0363(5) 0.4130(4) 0.6673(4) 0.0278(7) Uani 1 1 d . . . . .
H8 H -0.013559 0.508208 0.632947 0.033 Uiso 1 1 calc R U . . .
C9 C 0.1902(6) 0.1385(5) 0.7563(4) 0.0256(8) Uani 1 1 d . . . . .
H9 H 0.243475 0.042907 0.788807 0.031 Uiso 1 1 calc R U . . .
C10 C 0.0481(5) 0.2498(4) 0.8437(3) 0.0244(7) Uani 1 1 d . . . . .
H10 H 0.005298 0.229155 0.933477 0.029 Uiso 1 1 calc R U . . .
C11 C -0.0301(5) 0.3899(4) 0.7989(4) 0.0250(7) Uani 1 1 d . . . . .
C12 C -0.1788(6) 0.5145(5) 0.8921(4) 0.0356(9) Uani 1 1 d . . . . .
H12A H -0.207252 0.476657 0.980654 0.053 Uiso 1 1 calc R U . . .
H12B H -0.299184 0.544724 0.863717 0.053 Uiso 1 1 calc R U . . .
H12C H -0.126433 0.603061 0.892345 0.053 Uiso 1 1 calc R U . . .

loop_
_atom_site_aniso_label
_atom_site_aniso_U_11
_atom_site_aniso_U_22
_atom_site_aniso_U_33
_atom_site_aniso_U_23
_atom_site_aniso_U_13
_atom_site_aniso_U_12
Ag1 0.0285(3) 0.0308(3) 0.0222(3) 0.00534(17) -0.00938(18) -0.00392(18)
N2 0.0203(13) 0.0278(14) 0.0167(13) -0.0006(11) -0.0048(11) -0.0032(11)
C1 0.0243(16) 0.0299(17) 0.0186(16) -0.0038(13) -0.0037(13) -0.0043(13)
C2 0.0251(16) 0.0295(17) 0.0169(15) -0.0014(13) -0.0048(13) -0.0050(13)
C3 0.0208(16) 0.0292(17) 0.0204(16) 0.0005(13) -0.0071(13) -0.0060(13)
C4 0.036(2) 0.035(2) 0.029(2) 0.0053(16) -0.0050(17) -0.0013(17)
C5 0.0182(15) 0.0298(17) 0.0236(17) -0.0023(13) -0.0031(13) 0.0015(13)
C6 0.0214(16) 0.0312(17) 0.0173(16) -0.0035(13) -0.0019(13) -0.0027(13)
O1 0.0442(18) 0.057(2) 0.0326(16) 0.0050(14) 0.0049(14) -0.0137(15)
O2 0.0422(18) 0.053(2) 0.042(2) -0.0066(16) -0.0125(15) -0.0128(15)
O3 0.071(2) 0.068(2) 0.0148(13) -0.0045(13) -0.0051(14) -0.0189(18)
N1 0.0343(16) 0.0237(14) 0.0146(13) 0.0000(11) 0.0003(12) -0.0003(12)
Ag2 0.0192(3) 0.0404(3) 0.0313(3) -0.01564(19) 0.00078(19) -0.00085(18)
N3 0.0143(13) 0.0313(15) 0.0232(15) -0.0058(12) -0.0022(11) -0.0015(11)
C7 0.0242(17) 0.0364(19) 0.0181(16) -0.0034(14) -0.0047(13) -0.0048(14)
C8 0.0239(17) 0.0287(18) 0.0271(18) 0.0010(14) -0.0068(14) -0.0006(14)
C9 0.0258(18) 0.0286(19) 0.0220(18) -0.0019(14) -0.0047(14) -0.0077(15)
C10 0.0258(17) 0.0287(17) 0.0162(15) -0.0023(13) -0.0028(13) -0.0059(13)
C11 0.0202(16) 0.0288(17) 0.0241(17) -0.0071(13) -0.0035(13) -0.0050(13)
C12 0.030(2) 0.035(2) 0.032(2) -0.0149(16) -0.0008(17) 0.0011(16)

loop_
_atom_type_symbol
_atom_type_description
_atom_type_scat_dispersion_real
_atom_type_scat_dispersion_imag
_atom_type_scat_source
C C 0.0181 0.0091 'International Tables Vol C Tables 4.2.6.8 and 6.1.1.4'
N N 0.0311 0.0180 'International Tables Vol C Tables 4.2.6.8 and 6.1.1.4'
O O 0.0492 0.0322 'International Tables Vol C Tables 4.2.6.8 and 6.1.1.4'
Ag Ag 0.1306 4.2820 'International Tables Vol C Tables 4.2.6.8 and 6.1.1.4'
H H 0.0000 0.0000 'International Tables Vol C Tables 4.2.6.8 and 6.1.1.4'

loop_
_geom_angle_atom_site_label_1
_geom_angle_atom_site_label_2
_geom_angle_atom_site_label_3
_geom_angle
_geom_angle_site_symmetry_1
_geom_angle_site_symmetry_3
_geom_angle_publ_flag
N2 Ag1 N2 180.0 2_666 . ?
C6 N2 C1 118.1(3) . . ?
C6 N2 Ag1 119.8(2) . . ?
C1 N2 Ag1 121.6(2) . . ?
N2 C1 C2 122.2(3) . . ?
N2 C1 H1 118.9 . . ?
C2 C1 H1 118.9 . . ?
C1 C2 C3 120.1(3) . . ?
C1 C2 H2 119.9 . . ?
C3 C2 H2 119.9 . . ?
C5 C3 C2 116.9(3) . . ?
C5 C3 C4 121.4(3) . . ?
C2 C3 C4 121.7(3) . . ?
C3 C4 H4A 109.5 . . ?
C3 C4 H4B 109.5 . . ?
H4A C4 H4B 109.5 . . ?
C3 C4 H4C 109.5 . . ?
H4A C4 H4C 109.5 . . ?
H4B C4 H4C 109.5 . . ?
C6 C5 C3 120.1(3) . . ?
C6 C5 H5 119.9 . . ?
C3 C5 H5 119.9 . . ?
N2 C6 C5 122.6(3) . . ?
N2 C6 H6 118.7 . . ?
C5 C6 H6 118.7 . . ?
O3 N1 O2 120.6(4) . . ?
O3 N1 O1 120.5(4) . . ?
O2 N1 O1 118.9(3) . . ?
N3 Ag2 N3 180.0 2_656 . ?
C9 N3 C7 117.4(3) . . ?
C9 N3 Ag2 122.3(3) . . ?
C7 N3 Ag2 119.8(2) . . ?
N3 C7 C8 122.7(3) . . ?
N3 C7 H7 118.7 . . ?
C8 C7 H7 118.7 . . ?
C11 C8 C7 119.9(3) . . ?
C11 C8 H8 120.1 . . ?
C7 C8 H8 120.1 . . ?
N3 C9 C10 122.7(4) . . ?
N3 C9 H9 118.6 . . ?
C10 C9 H9 118.6 . . ?
C11 C10 C9 119.6(3) . . ?
C11 C10 H10 120.2 . . ?
C9 C10 H10 120.2 . . ?
C10 C11 C8 117.7(3) . . ?
C10 C11 C12 120.8(3) . . ?
C8 C11 C12 121.5(4) . . ?
C11 C12 H12A 109.5 . . ?
C11 C12 H12B 109.5 . . ?
H12A C12 H12B 109.5 . . ?
C11 C12 H12C 109.5 . . ?
H12A C12 H12C 109.5 . . ?
H12B C12 H12C 109.5 . . ?

loop_
_geom_bond_atom_site_label_1
_geom_bond_atom_site_label_2
_geom_bond_distance
_geom_bond_site_symmetry_2
_geom_bond_publ_flag
Ag1 N2 2.154(3) 2_666 ?
Ag1 N2 2.154(3) . ?
N2 C6 1.344(4) . ?
N2 C1 1.345(4) . ?
C1 C2 1.383(5) . ?
C1 H1 0.9500 . ?
C2 C3 1.398(5) . ?
C2 H2 0.9500 . ?
C3 C5 1.389(5) . ?
C3 C4 1.497(5) . ?
C4 H4A 0.9800 . ?
C4 H4B 0.9800 . ?
C4 H4C 0.9800 . ?
C5 C6 1.382(5) . ?
C5 H5 0.9500 . ?
C6 H6 0.9500 . ?
O1 N1 1.247(4) . ?
O2 N1 1.244(5) . ?
O3 N1 1.230(4) . ?
Ag2 N3 2.158(3) 2_656 ?
Ag2 N3 2.158(3) . ?
N3 C9 1.336(5) . ?
N3 C7 1.348(5) . ?
C7 C8 1.386(5) . ?
C7 H7 0.9500 . ?
C8 C11 1.381(5) . ?
C8 H8 0.9500 . ?
C9 C10 1.396(5) . ?
C9 H9 0.9500 . ?
C10 C11 1.380(5) . ?
C10 H10 0.9500 . ?
C11 C12 1.511(5) . ?
C12 H12A 0.9800 . ?
C12 H12B 0.9800 . ?
C12 H12C 0.9800 . ?
